data_4128081
loop_
_publ_author_name
'Kang, Zhenghui'
'Wang, Yongheng'
'Zhang, Dan'
'Wu, Ruibo'
'Xu, Xinfang'
'Hu, Wenhao'

_publ_section_title
;
 Asymmetric Counter-Anion-Directed Aminomethylation: Synthesis of Chiral
 \b-Amino Acids via Trapping of an Enol Intermediate.
;
_journal_issue 4
_journal_name_full 'Journal of the American Chemical Society'
_journal_page_first 1473
_journal_page_last 1478
_journal_paper_doi 10.1021/jacs.8b12832
_journal_volume 141
_journal_year 2019
_chemical_absolute_configuration ad
_chemical_formula_sum 'C31 H31 N O3'
_chemical_formula_weight 465.57
_space_group_IT_number 4
_space_group_name_Hall 'P 2yb'
_space_group_name_H-M_alt 'P 1 21 1'
_symmetry_cell_setting monoclinic
_symmetry_space_group_name_Hall 'P 2yb'
_symmetry_space_group_name_H-M 'P 1 21 1'
_atom_sites_solution_hydrogens geom
_atom_sites_solution_primary direct
_atom_sites_solution_secondary difmap
_audit_creation_method SHELXL-97
_cell_angle_alpha 90.00
_cell_angle_beta 96.8140(10)
_cell_angle_gamma 90.00
_cell_formula_units_Z 2
_cell_length_a 9.66160(10)
_cell_length_b 11.61450(10)
_cell_length_c 11.46660(10)
_cell_measurement_reflns_used 24778
_cell_measurement_temperature 293(2)
_cell_measurement_theta_max 74.2230
_cell_measurement_theta_min 3.8320
_cell_volume 1277.63(2)
_computing_structure_refinement 'SHELXL-97 (Sheldrick, 2008)'
_computing_structure_solution 'SHELXS-97 (Sheldrick, 2008)'
_diffrn_ambient_temperature 293(2)
_diffrn_measured_fraction_theta_full 1.000
_diffrn_measured_fraction_theta_max 1.000
_diffrn_measurement_device_type 'XtaLAB AFC12 (RINC): Kappa dual home/near'
_diffrn_radiation_monochromator graphite
_diffrn_radiation_source 'fine-focus sealed tube'
_diffrn_radiation_type CuK\a
_diffrn_radiation_wavelength 1.54184
_diffrn_reflns_av_R_equivalents 0.0482
_diffrn_reflns_av_sigmaI/netI 0.0223
_diffrn_reflns_limit_h_max 11
_diffrn_reflns_limit_h_min -11
_diffrn_reflns_limit_k_max 14
_diffrn_reflns_limit_k_min -14
_diffrn_reflns_limit_l_max 13
_diffrn_reflns_limit_l_min -13
_diffrn_reflns_number 27389
_diffrn_reflns_theta_full 69.99
_diffrn_reflns_theta_max 69.99
_diffrn_reflns_theta_min 3.88
_exptl_absorpt_coefficient_mu 0.609
_exptl_absorpt_correction_T_max 0.8776
_exptl_absorpt_correction_T_min 0.8289
_exptl_absorpt_correction_type multi-scan
_exptl_crystal_colour colorless
_exptl_crystal_density_diffrn 1.210
_exptl_crystal_density_method 'not measured'
_exptl_crystal_description block
_exptl_crystal_F_000 496
_exptl_crystal_size_max 0.32
_exptl_crystal_size_mid 0.28
_exptl_crystal_size_min 0.22
_refine_diff_density_max 0.206
_refine_diff_density_min -0.158
_refine_diff_density_rms 0.029
_refine_ls_abs_structure_details 'Flack H D (1983), Acta Cryst. A39, 876-881'
_refine_ls_abs_structure_Flack 0.00(12)
_refine_ls_extinction_coef 0.0070(4)
_refine_ls_extinction_expression Fc^*^=kFc[1+0.001xFc^2^\l^3^/sin(2\q)]^-1/4^
_refine_ls_extinction_method SHELXL
_refine_ls_goodness_of_fit_ref 1.033
_refine_ls_hydrogen_treatment constr
_refine_ls_matrix_type full
_refine_ls_number_parameters 317
_refine_ls_number_reflns 4833
_refine_ls_number_restraints 1
_refine_ls_restrained_S_all 1.033
_refine_ls_R_factor_all 0.0274
_refine_ls_R_factor_gt 0.0273
_refine_ls_shift/su_max 0.000
_refine_ls_shift/su_mean 0.000
_refine_ls_structure_factor_coef Fsqd
_refine_ls_weighting_details 'calc w=1/[\s^2^(Fo^2^)+(0.0396P)^2^+0.2233P] where P=(Fo^2^+2Fc^2^)/3'
_refine_ls_weighting_scheme calc
_refine_ls_wR_factor_gt 0.0712
_refine_ls_wR_factor_ref 0.0714
_reflns_number_gt 4811
_reflns_number_total 4833
_reflns_threshold_expression >2sigma(I)
_cod_data_source_file ja8b12832_si_002.cif
_cod_data_source_block exp_4
_cod_depositor_comments
;
The following automatic conversions were performed:

'_symmetry_cell_setting' value 'Monoclinic' changed to 'monoclinic'
according to
/home/data/users/saulius/crontab/automatic-downloads/current/ACS/lib/dictionaries/cif_core.dic
dictionary named 'cif_core.dic' version 2.4.2 from 2011-04-26.

Automatic conversion script
Id: cif_fix_values 4973 2017-02-22 13:04:09Z antanas 
;
_cod_original_sg_symbol_H-M P2(1)
_cod_database_code 4128081

loop_
_symmetry_equiv_pos_as_xyz
'x, y, z'
'-x, y+1/2, -z'

loop_
_atom_site_label
_atom_site_type_symbol
_atom_site_fract_x
_atom_site_fract_y
_atom_site_fract_z
_atom_site_U_iso_or_equiv
_atom_site_adp_type
_atom_site_occupancy
_atom_site_symmetry_multiplicity
_atom_site_calc_flag
_atom_site_refinement_flags
N1 N 0.47285(10) 0.61512(9) 0.70641(8) 0.0188(2) Uani 1 1 d .
O1 O 0.50700(8) 0.57558(7) 0.44474(7) 0.01833(18) Uani 1 1 d .
O2 O 0.68505(9) 0.40638(7) 0.67800(8) 0.02163(19) Uani 1 1 d .
O3 O 0.49132(9) 0.37271(8) 0.55401(8) 0.0261(2) Uani 1 1 d .
C1 C 0.20497(13) 0.48955(12) 0.73450(11) 0.0244(3) Uani 1 1 d .
H1A H 0.2734 0.4374 0.7187 0.029 Uiso 1 1 calc R
C2 C 0.09218(14) 0.45185(13) 0.78867(12) 0.0280(3) Uani 1 1 d .
H2A H 0.0857 0.3747 0.8090 0.034 Uiso 1 1 calc R
C3 C -0.01107(13) 0.52848(14) 0.81275(11) 0.0296(3) Uani 1 1 d .
H3A H -0.0870 0.5028 0.8483 0.036 Uiso 1 1 calc R
C4 C 0.00013(14) 0.64290(13) 0.78342(13) 0.0316(3) Uani 1 1 d .
H4A H -0.0682 0.6948 0.7998 0.038 Uiso 1 1 calc R
C5 C 0.11307(13) 0.68090(12) 0.72958(12) 0.0279(3) Uani 1 1 d .
H5A H 0.1197 0.7584 0.7106 0.033 Uiso 1 1 calc R
C6 C 0.21678(12) 0.60489(12) 0.70349(10) 0.0224(3) Uani 1 1 d .
C7 C 0.59606(13) 0.61729(12) 0.91012(11) 0.0228(3) Uani 1 1 d .
C8 C 0.59066(13) 0.49824(12) 0.92453(11) 0.0260(3) Uani 1 1 d .
H8A H 0.5290 0.4549 0.8738 0.031 Uiso 1 1 calc R
C9 C 0.67597(15) 0.44363(15) 1.01355(13) 0.0349(3) Uani 1 1 d .
H9A H 0.6715 0.3641 1.0219 0.042 Uiso 1 1 calc R
C10 C 0.76777(15) 0.50735(17) 1.09002(13) 0.0414(4) Uani 1 1 d .
H10A H 0.8238 0.4711 1.1506 0.050 Uiso 1 1 calc R
C11 C 0.77544(16) 0.62454(19) 1.07571(14) 0.0446(4) Uani 1 1 d .
H11A H 0.8378 0.6674 1.1263 0.054 Uiso 1 1 calc R
C12 C 0.69070(14) 0.67954(14) 0.98614(13) 0.0331(3) Uani 1 1 d .
H12A H 0.6975 0.7588 0.9770 0.040 Uiso 1 1 calc R
C13 C 0.75657(11) 0.57482(10) 0.50324(10) 0.0172(2) Uani 1 1 d .
C14 C 0.78465(12) 0.68412(11) 0.46054(11) 0.0205(2) Uani 1 1 d .
H14A H 0.7174 0.7416 0.4588 0.025 Uiso 1 1 calc R
C15 C 0.91205(13) 0.70759(11) 0.42069(11) 0.0236(3) Uani 1 1 d .
H15A H 0.9301 0.7810 0.3938 0.028 Uiso 1 1 calc R
C16 C 1.01261(12) 0.62206(12) 0.42083(11) 0.0248(3) Uani 1 1 d .
H16A H 1.0977 0.6377 0.3939 0.030 Uiso 1 1 calc R
C17 C 0.98469(13) 0.51317(12) 0.46160(11) 0.0243(3) Uani 1 1 d .
H17A H 1.0514 0.4555 0.4615 0.029 Uiso 1 1 calc R
C18 C 0.85813(12) 0.48935(11) 0.50254(11) 0.0210(2) Uani 1 1 d .
H18A H 0.8409 0.4159 0.5297 0.025 Uiso 1 1 calc R
C19 C 0.39632(12) 0.50686(10) 0.25927(10) 0.0192(2) Uani 1 1 d .
C20 C 0.28195(13) 0.45196(11) 0.29814(11) 0.0219(2) Uani 1 1 d .
H20A H 0.2880 0.4232 0.3743 0.026 Uiso 1 1 calc R
C21 C 0.15906(13) 0.44032(12) 0.22303(12) 0.0268(3) Uani 1 1 d .
H21A H 0.0826 0.4043 0.2494 0.032 Uiso 1 1 calc R
C22 C 0.14931(13) 0.48195(13) 0.10885(12) 0.0303(3) Uani 1 1 d .
H22A H 0.0669 0.4735 0.0588 0.036 Uiso 1 1 calc R
C23 C 0.26293(14) 0.53617(13) 0.06982(11) 0.0284(3) Uani 1 1 d .
H23A H 0.2571 0.5641 -0.0066 0.034 Uiso 1 1 calc R
C24 C 0.38582(12) 0.54875(11) 0.14533(11) 0.0225(3) Uani 1 1 d .
H24A H 0.4617 0.5857 0.1191 0.027 Uiso 1 1 calc R
C25 C 0.33707(12) 0.64566(11) 0.64118(11) 0.0225(3) Uani 1 1 d .
H25A H 0.3298 0.6114 0.5636 0.027 Uiso 1 1 calc R
H25B H 0.3316 0.7286 0.6317 0.027 Uiso 1 1 calc R
C26 C 0.49370(13) 0.67647(11) 0.81958(11) 0.0215(3) Uani 1 1 d .
H26A H 0.4047 0.6833 0.8502 0.026 Uiso 1 1 calc R
H26B H 0.5270 0.7536 0.8065 0.026 Uiso 1 1 calc R
C27 C 0.53159(12) 0.51705(11) 0.33844(11) 0.0217(3) Uani 1 1 d .
H27A H 0.5695 0.4410 0.3571 0.026 Uiso 1 1 calc R
H27B H 0.5986 0.5598 0.2990 0.026 Uiso 1 1 calc R
C28 C 0.61171(11) 0.55484(10) 0.54151(10) 0.0177(2) Uani 1 1 d .
C29 C 0.58800(12) 0.43391(10) 0.58954(11) 0.0184(2) Uani 1 1 d .
C30 C 0.67014(15) 0.29244(11) 0.72606(12) 0.0273(3) Uani 1 1 d .
H30A H 0.7433 0.2793 0.7889 0.041 Uiso 1 1 calc R
H30B H 0.6757 0.2360 0.6657 0.041 Uiso 1 1 calc R
H30C H 0.5815 0.2865 0.7555 0.041 Uiso 1 1 calc R
C31 C 0.58962(12) 0.64161(10) 0.63983(10) 0.0182(2) Uani 1 1 d .
H31A H 0.6744 0.6452 0.6942 0.022 Uiso 1 1 calc R
H31B H 0.5745 0.7173 0.6049 0.022 Uiso 1 1 calc R

loop_
_atom_site_aniso_label
_atom_site_aniso_U_11
_atom_site_aniso_U_22
_atom_site_aniso_U_33
_atom_site_aniso_U_23
_atom_site_aniso_U_13
_atom_site_aniso_U_12
N1 0.0160(4) 0.0213(5) 0.0192(5) -0.0005(4) 0.0029(4) 0.0007(4)
O1 0.0152(4) 0.0215(4) 0.0182(4) -0.0013(3) 0.0016(3) 0.0017(3)
O2 0.0221(4) 0.0186(4) 0.0241(4) 0.0048(3) 0.0022(3) -0.0005(3)
O3 0.0257(5) 0.0211(4) 0.0310(5) -0.0007(4) 0.0016(4) -0.0055(4)
C1 0.0220(6) 0.0291(6) 0.0220(6) -0.0035(5) 0.0025(5) 0.0013(5)
C2 0.0287(7) 0.0323(7) 0.0225(6) -0.0015(6) 0.0011(5) -0.0069(6)
C3 0.0192(6) 0.0475(8) 0.0224(6) -0.0028(6) 0.0031(5) -0.0073(6)
C4 0.0203(6) 0.0404(8) 0.0352(7) -0.0038(6) 0.0076(5) 0.0034(6)
C5 0.0215(6) 0.0303(7) 0.0326(7) -0.0009(6) 0.0056(5) 0.0039(5)
C6 0.0176(6) 0.0303(7) 0.0191(6) -0.0014(5) 0.0017(4) 0.0010(5)
C7 0.0205(6) 0.0297(6) 0.0196(6) -0.0009(5) 0.0084(5) -0.0022(5)
C8 0.0259(6) 0.0296(6) 0.0236(6) 0.0018(5) 0.0075(5) 0.0017(5)
C9 0.0336(7) 0.0424(8) 0.0310(8) 0.0104(6) 0.0136(6) 0.0112(6)
C10 0.0249(7) 0.0722(12) 0.0271(7) 0.0133(8) 0.0034(5) 0.0088(7)
C11 0.0264(7) 0.0752(12) 0.0309(8) -0.0038(8) -0.0023(6) -0.0118(8)
C12 0.0280(7) 0.0427(8) 0.0287(7) -0.0021(6) 0.0041(6) -0.0114(6)
C13 0.0156(5) 0.0200(5) 0.0160(5) -0.0007(4) 0.0018(4) -0.0008(4)
C14 0.0187(5) 0.0214(6) 0.0216(6) 0.0009(5) 0.0036(4) 0.0015(5)
C15 0.0230(6) 0.0232(6) 0.0249(6) 0.0011(5) 0.0039(5) -0.0046(5)
C16 0.0160(5) 0.0336(7) 0.0256(6) 0.0021(6) 0.0062(5) -0.0013(5)
C17 0.0190(6) 0.0291(7) 0.0257(6) 0.0024(5) 0.0062(5) 0.0067(5)
C18 0.0209(6) 0.0210(6) 0.0218(6) 0.0022(5) 0.0051(4) 0.0033(5)
C19 0.0186(5) 0.0179(6) 0.0213(6) -0.0042(5) 0.0034(5) 0.0028(4)
C20 0.0228(6) 0.0212(6) 0.0222(6) 0.0010(5) 0.0050(5) 0.0012(5)
C21 0.0195(6) 0.0323(7) 0.0297(7) -0.0038(5) 0.0072(5) -0.0049(5)
C22 0.0202(6) 0.0439(8) 0.0259(7) -0.0080(6) -0.0010(5) -0.0012(6)
C23 0.0275(6) 0.0391(7) 0.0184(6) -0.0010(5) 0.0024(5) 0.0007(6)
C24 0.0212(6) 0.0255(6) 0.0217(6) -0.0028(5) 0.0055(5) -0.0033(5)
C25 0.0185(6) 0.0267(6) 0.0225(6) 0.0018(5) 0.0034(5) 0.0043(5)
C26 0.0230(6) 0.0204(6) 0.0221(6) -0.0032(5) 0.0064(5) -0.0007(5)
C27 0.0178(5) 0.0285(7) 0.0193(6) -0.0041(5) 0.0041(4) 0.0021(5)
C28 0.0155(5) 0.0184(6) 0.0190(6) 0.0008(5) 0.0018(4) -0.0003(4)
C29 0.0167(5) 0.0201(6) 0.0193(6) -0.0016(4) 0.0053(4) 0.0007(4)
C30 0.0337(7) 0.0191(6) 0.0296(7) 0.0076(5) 0.0061(5) 0.0011(5)
C31 0.0177(5) 0.0173(5) 0.0198(6) -0.0003(4) 0.0032(4) -0.0011(4)

loop_
_atom_type_symbol
_atom_type_description
_atom_type_scat_dispersion_real
_atom_type_scat_dispersion_imag
_atom_type_scat_source
C C 0.0181 0.0091 'International Tables Vol C Tables 4.2.6.8 and 6.1.1.4'
H H 0.0000 0.0000 'International Tables Vol C Tables 4.2.6.8 and 6.1.1.4'
N N 0.0311 0.0180 'International Tables Vol C Tables 4.2.6.8 and 6.1.1.4'
O O 0.0492 0.0322 'International Tables Vol C Tables 4.2.6.8 and 6.1.1.4'

loop_
_geom_angle_atom_site_label_1
_geom_angle_atom_site_label_2
_geom_angle_atom_site_label_3
_geom_angle
C31 N1 C26 108.88(9)
C31 N1 C25 112.23(9)
C26 N1 C25 110.54(9)
C28 O1 C27 113.87(8)
C29 O2 C30 114.55(9)
C2 C1 C6 120.64(12)
C2 C1 H1A 119.7
C6 C1 H1A 119.7
C1 C2 C3 120.50(13)
C1 C2 H2A 119.8
C3 C2 H2A 119.8
C4 C3 C2 119.36(13)
C4 C3 H3A 120.3
C2 C3 H3A 120.3
C3 C4 C5 120.25(13)
C3 C4 H4A 119.9
C5 C4 H4A 119.9
C4 C5 C6 121.13(13)
C4 C5 H5A 119.4
C6 C5 H5A 119.4
C1 C6 C5 118.10(12)
C1 C6 C25 120.84(11)
C5 C6 C25 121.05(12)
C12 C7 C8 118.22(13)
C12 C7 C26 121.51(13)
C8 C7 C26 120.11(12)
C9 C8 C7 120.89(14)
C9 C8 H8A 119.6
C7 C8 H8A 119.6
C10 C9 C8 120.10(16)
C10 C9 H9A 119.9
C8 C9 H9A 119.9
C11 C10 C9 119.55(14)
C11 C10 H10A 120.2
C9 C10 H10A 120.2
C10 C11 C12 120.52(15)
C10 C11 H11A 119.7
C12 C11 H11A 119.7
C7 C12 C11 120.70(15)
C7 C12 H12A 119.7
C11 C12 H12A 119.7
C18 C13 C14 118.53(11)
C18 C13 C28 124.05(11)
C14 C13 C28 117.33(10)
C15 C14 C13 120.61(11)
C15 C14 H14A 119.7
C13 C14 H14A 119.7
C16 C15 C14 120.39(12)
C16 C15 H15A 119.8
C14 C15 H15A 119.8
C17 C16 C15 119.26(11)
C17 C16 H16A 120.4
C15 C16 H16A 120.4
C16 C17 C18 120.68(12)
C16 C17 H17A 119.7
C18 C17 H17A 119.7
C17 C18 C13 120.52(12)
C17 C18 H18A 119.7
C13 C18 H18A 119.7
C24 C19 C20 119.32(11)
C24 C19 C27 120.14(11)
C20 C19 C27 120.51(11)
C21 C20 C19 119.88(12)
C21 C20 H20A 120.1
C19 C20 H20A 120.1
C20 C21 C22 120.56(12)
C20 C21 H21A 119.7
C22 C21 H21A 119.7
C23 C22 C21 119.69(12)
C23 C22 H22A 120.2
C21 C22 H22A 120.2
C22 C23 C24 119.81(12)
C22 C23 H23A 120.1
C24 C23 H23A 120.1
C19 C24 C23 120.73(11)
C19 C24 H24A 119.6
C23 C24 H24A 119.6
N1 C25 C6 111.89(10)
N1 C25 H25A 109.2
C6 C25 H25A 109.2
N1 C25 H25B 109.2
C6 C25 H25B 109.2
H25A C25 H25B 107.9
N1 C26 C7 113.27(10)
N1 C26 H26A 108.9
C7 C26 H26A 108.9
N1 C26 H26B 108.9
C7 C26 H26B 108.9
H26A C26 H26B 107.7
O1 C27 C19 109.22(9)
O1 C27 H27A 109.8
C19 C27 H27A 109.8
O1 C27 H27B 109.8
C19 C27 H27B 109.8
H27A C27 H27B 108.3
O1 C28 C13 109.75(9)
O1 C28 C29 108.08(9)
C13 C28 C29 114.91(9)
O1 C28 C31 108.05(9)
C13 C28 C31 108.65(9)
C29 C28 C31 107.18(9)
O3 C29 O2 124.14(11)
O3 C29 C28 124.10(11)
O2 C29 C28 111.72(9)
O2 C30 H30A 109.5
O2 C30 H30B 109.5
H30A C30 H30B 109.5
O2 C30 H30C 109.5
H30A C30 H30C 109.5
H30B C30 H30C 109.5
N1 C31 C28 115.07(9)
N1 C31 H31A 108.5
C28 C31 H31A 108.5
N1 C31 H31B 108.5
C28 C31 H31B 108.5
H31A C31 H31B 107.5

loop_
_geom_bond_atom_site_label_1
_geom_bond_atom_site_label_2
_geom_bond_distance
N1 C31 1.4679(15)
N1 C26 1.4732(15)
N1 C25 1.4743(14)
O1 C28 1.4305(13)
O1 C27 1.4397(14)
O2 C29 1.3359(15)
O2 C30 1.4472(15)
O3 C29 1.2056(15)
C1 C2 1.3877(19)
C1 C6 1.3942(19)
C1 H1A 0.9300
C2 C3 1.389(2)
C2 H2A 0.9300
C3 C4 1.378(2)
C3 H3A 0.9300
C4 C5 1.3880(19)
C4 H4A 0.9300
C5 C6 1.3943(18)
C5 H5A 0.9300
C6 C25 1.5107(17)
C7 C12 1.3891(19)
C7 C8 1.3942(19)
C7 C26 1.5115(18)
C8 C9 1.387(2)
C8 H8A 0.9300
C9 C10 1.385(2)
C9 H9A 0.9300
C10 C11 1.374(3)
C10 H10A 0.9300
C11 C12 1.391(2)
C11 H11A 0.9300
C12 H12A 0.9300
C13 C18 1.3965(16)
C13 C14 1.3986(17)
C13 C28 1.5334(15)
C14 C15 1.3899(17)
C14 H14A 0.9300
C15 C16 1.3893(18)
C15 H15A 0.9300
C16 C17 1.3859(19)
C16 H16A 0.9300
C17 C18 1.3886(17)
C17 H17A 0.9300
C18 H18A 0.9300
C19 C24 1.3866(17)
C19 C20 1.3940(17)
C19 C27 1.5048(16)
C20 C21 1.3883(18)
C20 H20A 0.9300
C21 C22 1.388(2)
C21 H21A 0.9300
C22 C23 1.385(2)
C22 H22A 0.9300
C23 C24 1.3917(17)
C23 H23A 0.9300
C24 H24A 0.9300
C25 H25A 0.9700
C25 H25B 0.9700
C26 H26A 0.9700
C26 H26B 0.9700
C27 H27A 0.9700
C27 H27B 0.9700
C28 C29 1.5356(16)
C28 C31 1.5457(16)
C30 H30A 0.9600
C30 H30B 0.9600
C30 H30C 0.9600
C31 H31A 0.9700
C31 H31B 0.9700

loop_
_geom_torsion_atom_site_label_1
_geom_torsion_atom_site_label_2
_geom_torsion_atom_site_label_3
_geom_torsion_atom_site_label_4
_geom_torsion
C6 C1 C2 C3 0.10(19)
C1 C2 C3 C4 -0.7(2)
C2 C3 C4 C5 0.5(2)
C3 C4 C5 C6 0.3(2)
C2 C1 C6 C5 0.66(18)
C2 C1 C6 C25 -178.12(11)
C4 C5 C6 C1 -0.87(19)
C4 C5 C6 C25 177.91(12)
C12 C7 C8 C9 1.00(19)
C26 C7 C8 C9 -174.62(11)
C7 C8 C9 C10 0.3(2)
C8 C9 C10 C11 -1.2(2)
C9 C10 C11 C12 0.8(2)
C8 C7 C12 C11 -1.4(2)
C26 C7 C12 C11 174.17(13)
C10 C11 C12 C7 0.5(2)
C18 C13 C14 C15 -1.36(17)
C28 C13 C14 C15 -177.93(11)
C13 C14 C15 C16 1.12(19)
C14 C15 C16 C17 -0.26(19)
C15 C16 C17 C18 -0.3(2)
C16 C17 C18 C13 0.06(19)
C14 C13 C18 C17 0.77(17)
C28 C13 C18 C17 177.10(11)
C24 C19 C20 C21 -0.32(18)
C27 C19 C20 C21 -178.18(11)
C19 C20 C21 C22 0.6(2)
C20 C21 C22 C23 -0.4(2)
C21 C22 C23 C24 -0.1(2)
C20 C19 C24 C23 -0.22(18)
C27 C19 C24 C23 177.65(12)
C22 C23 C24 C19 0.5(2)
C31 N1 C25 C6 172.96(10)
C26 N1 C25 C6 -65.28(13)
C1 C6 C25 N1 -55.00(15)
C5 C6 C25 N1 126.25(12)
C31 N1 C26 C7 -79.67(12)
C25 N1 C26 C7 156.61(10)
C12 C7 C26 N1 141.05(12)
C8 C7 C26 N1 -43.48(16)
C28 O1 C27 C19 158.81(9)
C24 C19 C27 O1 124.77(11)
C20 C19 C27 O1 -57.38(14)
C27 O1 C28 C13 49.80(12)
C27 O1 C28 C29 -76.21(11)
C27 O1 C28 C31 168.12(9)
C18 C13 C28 O1 -117.39(12)
C14 C13 C28 O1 58.98(13)
C18 C13 C28 C29 4.64(15)
C14 C13 C28 C29 -178.99(10)
C18 C13 C28 C31 124.66(12)
C14 C13 C28 C31 -58.97(13)
C30 O2 C29 O3 3.04(17)
C30 O2 C29 C28 -178.98(10)
O1 C28 C29 O3 -4.20(15)
C13 C28 C29 O3 -127.13(12)
C31 C28 C29 O3 112.04(13)
O1 C28 C29 O2 177.82(9)
C13 C28 C29 O2 54.89(13)
C31 C28 C29 O2 -65.94(11)
C26 N1 C31 C28 159.82(10)
C25 N1 C31 C28 -77.47(12)
O1 C28 C31 N1 75.96(12)
C13 C28 C31 N1 -165.02(9)
C29 C28 C31 N1 -40.30(12)
